data_4069709
loop_
_publ_author_name
'Solari, Euro'
'Gauthier, S\'ebastien'
'Scopelliti, Rosario'
'Severin, Kay'

_publ_section_title
;
 Multifaceted Chemistry of [(Cymene)RuCl2]2and PCy3
;
_journal_issue 15
_journal_name_full Organometallics
_journal_page_first 4519
_journal_paper_doi 10.1021/om900374e
_journal_volume 28
_journal_year 2009
_chemical_formula_moiety 'C29 H47 Cl4 O P Ru2, C H2 Cl2'
_chemical_formula_sum 'C30 H49 Cl6 O P Ru2'
_chemical_formula_weight 871.50
_chemical_name_systematic
; 
 ? 
;
_space_group_IT_number 14
_symmetry_cell_setting monoclinic
_symmetry_space_group_name_Hall '-P 2ybc'
_symmetry_space_group_name_H-M 'P 1 21/c 1'
_atom_sites_solution_hydrogens geom
_atom_sites_solution_primary direct
_atom_sites_solution_secondary difmap
_audit_creation_method SHELXL-97
_cell_angle_alpha 90.00
_cell_angle_beta 100.04(10)
_cell_angle_gamma 90.00
_cell_formula_units_Z 4
_cell_length_a 10.117(15)
_cell_length_b 18.24(3)
_cell_length_c 20.20(2)
_cell_measurement_reflns_used 11
_cell_measurement_temperature 100(2)
_cell_measurement_theta_max 12.853
_cell_measurement_theta_min 4.587
_cell_volume 3671(9)
_computing_cell_refinement 'Dirax/lsq (Duisenberg & Schreurs, 1989-2000)'
_computing_data_collection 'Collect (Bruker AXS BV, 1997-2004)'
_computing_data_reduction 'EvalCCD (Duisenberg & Schreurs 1990-2000)'
_computing_molecular_graphics 'Bruker SHELXTL'
_computing_publication_material 'Bruker SHELXTL'
_computing_structure_refinement 'SHELXL-97 (Sheldrick, 1997)'
_computing_structure_solution 'SHELXS-97 (Sheldrick, 1990)'
_diffrn_ambient_temperature 100(2)
_diffrn_measured_fraction_theta_full 0.998
_diffrn_measured_fraction_theta_max 0.998
_diffrn_measurement_device_type 'Bruker APEX II CCD'
_diffrn_measurement_method 'phi and omega scans'
_diffrn_radiation_monochromator graphite
_diffrn_radiation_source 'fine-focus sealed tube'
_diffrn_radiation_type MoK\a
_diffrn_radiation_wavelength 0.71073
_diffrn_reflns_av_R_equivalents 0.2160
_diffrn_reflns_av_sigmaI/netI 0.1332
_diffrn_reflns_limit_h_max 12
_diffrn_reflns_limit_h_min -12
_diffrn_reflns_limit_k_max 21
_diffrn_reflns_limit_k_min -21
_diffrn_reflns_limit_l_max 23
_diffrn_reflns_limit_l_min -24
_diffrn_reflns_number 52633
_diffrn_reflns_theta_full 25.02
_diffrn_reflns_theta_max 25.02
_diffrn_reflns_theta_min 3.03
_exptl_absorpt_coefficient_mu 1.325
_exptl_absorpt_correction_T_max 1.0000
_exptl_absorpt_correction_T_min 0.8846
_exptl_absorpt_correction_type 'multi-scan, SADABS'
_exptl_crystal_colour orange
_exptl_crystal_density_diffrn 1.576
_exptl_crystal_density_method 'not measured'
_exptl_crystal_description irregular
_exptl_crystal_F_000 1768
_exptl_crystal_size_max 0.20
_exptl_crystal_size_mid 0.18
_exptl_crystal_size_min 0.10
_refine_diff_density_max 2.160
_refine_diff_density_min -1.739
_refine_diff_density_rms 0.260
_refine_ls_extinction_method none
_refine_ls_goodness_of_fit_ref 1.159
_refine_ls_hydrogen_treatment riding
_refine_ls_matrix_type full
_refine_ls_number_parameters 349
_refine_ls_number_reflns 6448
_refine_ls_number_restraints 162
_refine_ls_restrained_S_all 1.146
_refine_ls_R_factor_all 0.1735
_refine_ls_R_factor_gt 0.0923
_refine_ls_shift/su_max 0.000
_refine_ls_shift/su_mean 0.000
_refine_ls_structure_factor_coef Fsqd
_refine_ls_weighting_details 'calc w=1/[\s^2^(Fo^2^)+(0.0486P)^2^+122.4684P] where P=(Fo^2^+2Fc^2^)/3'
_refine_ls_weighting_scheme calc
_refine_ls_wR_factor_gt 0.1963
_refine_ls_wR_factor_ref 0.2398
_reflns_number_gt 3764
_reflns_number_total 6448
_reflns_threshold_expression >2sigma(I)
_cod_data_source_file om900374e_si_001.cif
_cod_data_source_block complex_5
_cod_depositor_comments
;
The following automatic conversions were performed:

'_symmetry_cell_setting' value 'Monoclinic' changed to 'monoclinic'
according to /home/saulius/struct/CIF-dictionaries/cif_core.dic
dictionary named 'cif_core.dic' version 2.4.2 from 2011-04-26.

Automatic conversion script
Id: cif_fix_values 1715 2011-07-08 13:25:40Z adriana 
;
_cod_original_cell_volume 3672(10)
_cod_original_sg_symbol_H-M P2(1)/c
_cod_database_code 4069709

loop_
_symmetry_equiv_pos_as_xyz
'x, y, z'
'-x, y+1/2, -z+1/2'
'-x, -y, -z'
'x, -y-1/2, z-1/2'

loop_
_atom_site_label
_atom_site_type_symbol
_atom_site_fract_x
_atom_site_fract_y
_atom_site_fract_z
_atom_site_U_iso_or_equiv
_atom_site_adp_type
_atom_site_occupancy
_atom_site_symmetry_multiplicity
_atom_site_calc_flag
_atom_site_refinement_flags
Ru1 Ru 0.56270(11) 0.58459(7) 0.30629(6) 0.0132(3) Uani 1 1 d U
Ru2 Ru 0.31974(11) 0.52015(7) 0.37973(6) 0.0148(3) Uani 1 1 d U
Cl1 Cl 0.4770(3) 0.6206(2) 0.41329(17) 0.0172(7) Uani 1 1 d U
Cl2 Cl 0.5210(3) 0.46063(19) 0.35291(17) 0.0164(6) Uani 1 1 d U
Cl3 Cl 0.3220(3) 0.5754(2) 0.26974(16) 0.0167(7) Uani 1 1 d U
Cl4 Cl 0.7862(3) 0.5818(2) 0.36755(17) 0.0194(7) Uani 1 1 d U
P1 P 0.6327(4) 0.5446(2) 0.20862(18) 0.0138(7) Uani 1 1 d U
O1 O 0.5760(9) 0.7388(5) 0.2633(5) 0.0179(13) Uani 1 1 d U
C1 C 0.5713(14) 0.6804(8) 0.2778(7) 0.0179(13) Uani 1 1 d U
C2 C 0.2054(15) 0.4176(9) 0.3777(8) 0.0259(19) Uani 1 1 d U
C3 C 0.2832(15) 0.4284(9) 0.4439(8) 0.0245(18) Uani 1 1 d U
H3 H 0.3421 0.3909 0.4638 0.029 Uiso 1 1 calc R
C4 C 0.2726(14) 0.4937(8) 0.4791(7) 0.0205(17) Uani 1 1 d U
H4 H 0.3223 0.4992 0.5232 0.025 Uiso 1 1 calc R
C5 C 0.1870(14) 0.5532(8) 0.4491(7) 0.0188(17) Uani 1 1 d U
C6 C 0.1084(14) 0.5430(9) 0.3853(7) 0.0218(18) Uani 1 1 d U
H6 H 0.0478 0.5798 0.3653 0.026 Uiso 1 1 calc R
C7 C 0.1229(14) 0.4748(9) 0.3510(8) 0.0251(18) Uani 1 1 d U
H7 H 0.0723 0.4687 0.3071 0.030 Uiso 1 1 calc R
C8 C 0.222(2) 0.3507(10) 0.3369(10) 0.048(5) Uani 1 1 d U
H8A H 0.1429 0.3193 0.3346 0.072 Uiso 1 1 calc R
H8B H 0.3021 0.3237 0.3580 0.072 Uiso 1 1 calc R
H8C H 0.2321 0.3655 0.2914 0.072 Uiso 1 1 calc R
C9 C 0.1821(15) 0.6232(9) 0.4889(8) 0.024(3) Uani 1 1 d U
H9 H 0.2733 0.6325 0.5158 0.028 Uiso 1 1 calc R
C10 C 0.0809(16) 0.6110(10) 0.5388(7) 0.030(4) Uani 1 1 d U
H10A H -0.0073 0.5976 0.5133 0.045 Uiso 1 1 calc R
H10B H 0.0730 0.6562 0.5640 0.045 Uiso 1 1 calc R
H10C H 0.1139 0.5714 0.5702 0.045 Uiso 1 1 calc R
C11 C 0.1394(17) 0.6902(9) 0.4457(8) 0.030(4) Uani 1 1 d U
H11A H 0.1966 0.6950 0.4115 0.044 Uiso 1 1 calc R
H11B H 0.1484 0.7341 0.4741 0.044 Uiso 1 1 calc R
H11C H 0.0456 0.6846 0.4237 0.044 Uiso 1 1 calc R
C12 C 0.8050(13) 0.5763(8) 0.2001(7) 0.014(2) Uani 1 1 d U
H12 H 0.8692 0.5461 0.2322 0.017 Uiso 1 1 calc R
C13 C 0.8363(13) 0.6577(8) 0.2198(7) 0.0150(18) Uani 1 1 d U
H13A H 0.8137 0.6675 0.2647 0.018 Uiso 1 1 calc R
H13B H 0.7808 0.6904 0.1870 0.018 Uiso 1 1 calc R
C14 C 0.9890(13) 0.6741(8) 0.2209(7) 0.0150(18) Uani 1 1 d U
H14A H 1.0075 0.7263 0.2324 0.018 Uiso 1 1 calc R
H14B H 1.0440 0.6439 0.2561 0.018 Uiso 1 1 calc R
C15 C 1.0284(16) 0.6576(9) 0.1533(7) 0.023(3) Uani 1 1 d U
H15A H 0.9824 0.6926 0.1194 0.028 Uiso 1 1 calc R
H15B H 1.1263 0.6646 0.1566 0.028 Uiso 1 1 calc R
C16 C 0.9920(15) 0.5807(9) 0.1306(8) 0.025(3) Uani 1 1 d U
H16A H 1.0474 0.5457 0.1611 0.030 Uiso 1 1 calc R
H16B H 1.0123 0.5734 0.0849 0.030 Uiso 1 1 calc R
C17 C 0.8430(14) 0.5646(9) 0.1300(7) 0.021(3) Uani 1 1 d U
H17A H 0.8233 0.5133 0.1156 0.025 Uiso 1 1 calc R
H17B H 0.7877 0.5972 0.0971 0.025 Uiso 1 1 calc R
C18 C 0.5205(13) 0.5661(8) 0.1274(7) 0.014(2) Uani 1 1 d U
H18 H 0.5712 0.5508 0.0914 0.017 Uiso 1 1 calc R
C19 C 0.4934(15) 0.6493(8) 0.1165(7) 0.023(3) Uani 1 1 d U
H19A H 0.4380 0.6674 0.1489 0.027 Uiso 1 1 calc R
H19B H 0.5795 0.6764 0.1243 0.027 Uiso 1 1 calc R
C20 C 0.4202(16) 0.6629(9) 0.0446(7) 0.026(3) Uani 1 1 d U
H20A H 0.3992 0.7157 0.0384 0.032 Uiso 1 1 calc R
H20B H 0.4789 0.6487 0.0123 0.032 Uiso 1 1 calc R
C21 C 0.2906(14) 0.6185(9) 0.0306(7) 0.023(3) Uani 1 1 d U
H21A H 0.2289 0.6366 0.0600 0.028 Uiso 1 1 calc R
H21B H 0.2469 0.6266 -0.0166 0.028 Uiso 1 1 calc R
C22 C 0.3120(14) 0.5387(9) 0.0420(7) 0.020(3) Uani 1 1 d U
H22A H 0.3644 0.5191 0.0089 0.025 Uiso 1 1 calc R
H22B H 0.2240 0.5135 0.0348 0.025 Uiso 1 1 calc R
C23 C 0.3876(14) 0.5222(9) 0.1143(7) 0.023(3) Uani 1 1 d U
H23A H 0.3309 0.5362 0.1476 0.028 Uiso 1 1 calc R
H23B H 0.4070 0.4691 0.1192 0.028 Uiso 1 1 calc R
C24 C 0.6463(13) 0.4436(7) 0.2078(7) 0.013(2) Uani 1 1 d U
H24 H 0.5603 0.4261 0.2203 0.016 Uiso 1 1 calc R
C25 C 0.6531(14) 0.4045(8) 0.1408(7) 0.016(2) Uani 1 1 d U
H25A H 0.5824 0.4241 0.1050 0.020 Uiso 1 1 calc R
H25B H 0.7413 0.4139 0.1276 0.020 Uiso 1 1 calc R
C26 C 0.6331(15) 0.3214(8) 0.1482(7) 0.019(3) Uani 1 1 d U
H26A H 0.5418 0.3120 0.1575 0.023 Uiso 1 1 calc R
H26B H 0.6412 0.2967 0.1054 0.023 Uiso 1 1 calc R
C27 C 0.7359(15) 0.2897(8) 0.2046(7) 0.018(3) Uani 1 1 d U
H27A H 0.8258 0.2921 0.1916 0.022 Uiso 1 1 calc R
H27B H 0.7146 0.2375 0.2107 0.022 Uiso 1 1 calc R
C28 C 0.7401(15) 0.3299(8) 0.2711(7) 0.018(3) Uani 1 1 d U
H28A H 0.6561 0.3202 0.2884 0.022 Uiso 1 1 calc R
H28B H 0.8159 0.3111 0.3044 0.022 Uiso 1 1 calc R
C29 C 0.7562(14) 0.4119(8) 0.2628(7) 0.018(3) Uani 1 1 d U
H29A H 0.8454 0.4220 0.2510 0.022 Uiso 1 1 calc R
H29B H 0.7523 0.4366 0.3061 0.022 Uiso 1 1 calc R
Cl5 Cl 0.7763(9) 0.7323(6) 0.0063(5) 0.127(3) Uani 1 1 d U
Cl6 Cl 0.8393(17) 0.6622(6) -0.1127(6) 0.189(6) Uani 1 1 d U
C30 C 0.749(4) 0.7335(18) -0.0801(16) 0.148(11) Uani 1 1 d U
H30A H 0.7783 0.7814 -0.0956 0.178 Uiso 1 1 calc R
H30B H 0.6523 0.7278 -0.0975 0.178 Uiso 1 1 calc R

loop_
_atom_site_aniso_label
_atom_site_aniso_U_11
_atom_site_aniso_U_22
_atom_site_aniso_U_33
_atom_site_aniso_U_23
_atom_site_aniso_U_13
_atom_site_aniso_U_12
Ru1 0.0091(5) 0.0201(6) 0.0107(6) -0.0001(5) 0.0029(4) 0.0000(5)
Ru2 0.0101(5) 0.0223(6) 0.0130(6) -0.0008(5) 0.0050(4) -0.0009(5)
Cl1 0.0129(15) 0.0235(16) 0.0161(14) -0.0056(13) 0.0052(12) -0.0019(12)
Cl2 0.0134(14) 0.0196(15) 0.0173(17) 0.0006(12) 0.0057(12) 0.0021(11)
Cl3 0.0110(13) 0.0264(19) 0.0127(13) 0.0010(12) 0.0025(11) 0.0013(13)
Cl4 0.0106(13) 0.031(2) 0.0167(16) 0.0002(15) 0.0022(12) 0.0000(13)
P1 0.0127(16) 0.0162(17) 0.0137(15) 0.0001(13) 0.0055(12) 0.0000(13)
O1 0.012(3) 0.020(2) 0.025(4) -0.001(2) 0.009(3) 0.005(2)
C1 0.012(3) 0.020(2) 0.025(4) -0.001(2) 0.009(3) 0.005(2)
C2 0.025(4) 0.028(3) 0.029(5) -0.005(3) 0.018(4) -0.010(3)
C3 0.024(5) 0.025(3) 0.028(4) 0.006(3) 0.014(3) 0.001(3)
C4 0.017(5) 0.030(4) 0.016(2) 0.004(3) 0.007(3) 0.001(3)
C5 0.013(4) 0.028(4) 0.018(3) 0.002(3) 0.010(3) 0.000(3)
C6 0.010(2) 0.036(5) 0.021(4) 0.004(4) 0.006(3) 0.000(3)
C7 0.014(2) 0.042(5) 0.021(4) -0.004(3) 0.007(3) -0.010(3)
C8 0.056(12) 0.035(5) 0.062(10) -0.023(7) 0.034(10) -0.019(5)
C9 0.013(7) 0.036(5) 0.025(6) -0.004(4) 0.012(5) 0.005(5)
C10 0.032(9) 0.051(11) 0.010(7) 0.000(6) 0.013(6) 0.003(8)
C11 0.031(9) 0.024(5) 0.039(9) -0.001(6) 0.020(8) -0.011(6)
C12 0.011(3) 0.013(4) 0.020(5) 0.008(5) 0.009(3) 0.004(4)
C13 0.011(4) 0.019(4) 0.013(4) 0.001(4) -0.002(4) 0.001(3)
C14 0.011(4) 0.019(4) 0.013(4) 0.001(4) -0.002(4) 0.001(3)
C15 0.022(7) 0.034(7) 0.016(6) -0.001(6) 0.007(6) -0.008(6)
C16 0.018(6) 0.036(7) 0.027(8) -0.009(6) 0.019(5) -0.005(7)
C17 0.013(6) 0.030(8) 0.022(6) -0.006(5) 0.010(5) -0.001(5)
C18 0.013(5) 0.023(5) 0.009(3) 0.000(4) 0.009(3) 0.002(4)
C19 0.019(7) 0.025(5) 0.021(6) 0.002(5) -0.003(5) 0.006(5)
C20 0.028(8) 0.033(7) 0.017(6) 0.006(5) 0.000(6) 0.002(5)
C21 0.015(6) 0.041(7) 0.014(7) -0.003(6) 0.002(5) 0.010(5)
C22 0.014(6) 0.038(6) 0.012(5) -0.005(6) 0.008(4) 0.000(5)
C23 0.015(6) 0.038(7) 0.017(6) 0.004(6) 0.004(4) -0.006(5)
C24 0.004(6) 0.017(3) 0.019(5) -0.002(3) 0.005(5) 0.000(3)
C25 0.011(7) 0.020(4) 0.018(5) -0.004(4) 0.001(5) 0.000(5)
C26 0.025(8) 0.022(4) 0.010(5) -0.004(5) 0.001(5) -0.004(6)
C27 0.022(8) 0.020(6) 0.013(6) 0.000(4) 0.006(5) -0.003(6)
C28 0.018(8) 0.027(5) 0.010(5) 0.001(5) 0.002(5) 0.007(5)
C29 0.017(7) 0.024(4) 0.015(5) -0.004(4) 0.004(5) 0.008(5)
Cl5 0.100(6) 0.162(9) 0.110(6) 0.078(6) -0.007(5) -0.015(6)
Cl6 0.296(18) 0.106(8) 0.142(9) -0.013(7) -0.030(9) -0.062(10)
C30 0.22(4) 0.07(2) 0.106(6) 0.024(15) -0.10(2) -0.050(16)

loop_
_atom_type_symbol
_atom_type_description
_atom_type_scat_dispersion_real
_atom_type_scat_dispersion_imag
_atom_type_scat_source
C C 0.0033 0.0016 'International Tables Vol C Tables 4.2.6.8 and 6.1.1.4'
H H 0.0000 0.0000 'International Tables Vol C Tables 4.2.6.8 and 6.1.1.4'
O O 0.0106 0.0060 'International Tables Vol C Tables 4.2.6.8 and 6.1.1.4'
P P 0.1023 0.0942 'International Tables Vol C Tables 4.2.6.8 and 6.1.1.4'
Cl Cl 0.1484 0.1585 'International Tables Vol C Tables 4.2.6.8 and 6.1.1.4'
Ru Ru -1.2594 0.8363 'International Tables Vol C Tables 4.2.6.8 and 6.1.1.4'

loop_
_geom_angle_atom_site_label_1
_geom_angle_atom_site_label_2
_geom_angle_atom_site_label_3
_geom_angle
C1 Ru1 P1 89.7(4)
C1 Ru1 Cl4 95.2(5)
P1 Ru1 Cl4 91.85(16)
C1 Ru1 Cl3 94.0(5)
P1 Ru1 Cl3 99.10(16)
Cl4 Ru1 Cl3 165.73(12)
C1 Ru1 Cl2 171.2(4)
P1 Ru1 Cl2 97.55(15)
Cl4 Ru1 Cl2 89.53(13)
Cl3 Ru1 Cl2 80.03(13)
C1 Ru1 Cl1 93.5(4)
P1 Ru1 Cl1 176.20(13)
Cl4 Ru1 Cl1 89.85(16)
Cl3 Ru1 Cl1 78.70(15)
Cl2 Ru1 Cl1 79.06(14)
C7 Ru2 C3 67.6(6)
C7 Ru2 C5 68.6(6)
C3 Ru2 C5 69.2(6)
C7 Ru2 C4 79.8(6)
C3 Ru2 C4 37.3(5)
C5 Ru2 C4 38.7(5)
C7 Ru2 C2 37.2(6)
C3 Ru2 C2 38.4(6)
C5 Ru2 C2 82.3(6)
C4 Ru2 C2 68.4(6)
C7 Ru2 C6 38.8(6)
C3 Ru2 C6 81.3(6)
C5 Ru2 C6 37.3(5)
C4 Ru2 C6 68.1(5)
C2 Ru2 C6 69.5(6)
C7 Ru2 Cl1 153.5(5)
C3 Ru2 Cl1 125.4(4)
C5 Ru2 Cl1 93.3(4)
C4 Ru2 Cl1 98.4(4)
C2 Ru2 Cl1 163.6(5)
C6 Ru2 Cl1 115.8(4)
C7 Ru2 Cl3 94.0(4)
C3 Ru2 Cl3 152.1(4)
C5 Ru2 Cl3 125.0(4)
C4 Ru2 Cl3 163.7(4)
C2 Ru2 Cl3 115.0(4)
C6 Ru2 Cl3 97.5(4)
Cl1 Ru2 Cl3 80.44(15)
C7 Ru2 Cl2 122.6(5)
C3 Ru2 Cl2 91.4(4)
C5 Ru2 Cl2 152.9(4)
C4 Ru2 Cl2 115.2(4)
C2 Ru2 Cl2 94.2(4)
C6 Ru2 Cl2 161.4(4)
Cl1 Ru2 Cl2 82.41(16)
Cl3 Ru2 Cl2 80.91(14)
Ru2 Cl1 Ru1 82.70(13)
Ru2 Cl2 Ru1 83.35(14)
Ru1 Cl3 Ru2 85.39(14)
C24 P1 C18 103.7(6)
C24 P1 C12 103.6(6)
C18 P1 C12 106.7(6)
C24 P1 Ru1 110.7(4)
C18 P1 Ru1 116.8(4)
C12 P1 Ru1 114.0(5)
O1 C1 Ru1 177.1(13)
C7 C2 C3 116.9(15)
C7 C2 C8 121.1(16)
C3 C2 C8 121.7(16)
C7 C2 Ru2 69.2(9)
C3 C2 Ru2 70.5(9)
C8 C2 Ru2 126.5(10)
C4 C3 C2 120.6(15)
C4 C3 Ru2 71.7(9)
C2 C3 Ru2 71.1(9)
C4 C3 H3 119.7
C2 C3 H3 119.7
Ru2 C3 H3 130.1
C3 C4 C5 121.1(14)
C3 C4 Ru2 71.0(8)
C5 C4 Ru2 70.4(8)
C3 C4 H4 119.5
C5 C4 H4 119.5
Ru2 C4 H4 132.2
C6 C5 C4 119.0(14)
C6 C5 C9 122.2(14)
C4 C5 C9 118.8(13)
C6 C5 Ru2 71.8(8)
C4 C5 Ru2 70.9(8)
C9 C5 Ru2 130.7(10)
C5 C6 C7 117.7(14)
C5 C6 Ru2 70.9(8)
C7 C6 Ru2 68.4(8)
C5 C6 H6 121.1
C7 C6 H6 121.1
Ru2 C6 H6 132.3
C2 C7 C6 124.5(14)
C2 C7 Ru2 73.5(9)
C6 C7 Ru2 72.8(8)
C2 C7 H7 117.7
C6 C7 H7 117.7
Ru2 C7 H7 128.5
C2 C8 H8A 109.5
C2 C8 H8B 109.5
H8A C8 H8B 109.5
C2 C8 H8C 109.5
H8A C8 H8C 109.5
H8B C8 H8C 109.5
C5 C9 C11 113.9(13)
C5 C9 C10 107.7(13)
C11 C9 C10 109.3(12)
C5 C9 H9 108.6
C11 C9 H9 108.6
C10 C9 H9 108.6
C9 C10 H10A 109.5
C9 C10 H10B 109.5
H10A C10 H10B 109.5
C9 C10 H10C 109.5
H10A C10 H10C 109.5
H10B C10 H10C 109.5
C9 C11 H11A 109.5
C9 C11 H11B 109.5
H11A C11 H11B 109.5
C9 C11 H11C 109.5
H11A C11 H11C 109.5
H11B C11 H11C 109.5
C17 C12 C13 107.1(11)
C17 C12 P1 115.2(10)
C13 C12 P1 115.0(9)
C17 C12 H12 106.3
C13 C12 H12 106.3
P1 C12 H12 106.3
C12 C13 C14 110.0(11)
C12 C13 H13A 109.7
C14 C13 H13A 109.7
C12 C13 H13B 109.7
C14 C13 H13B 109.7
H13A C13 H13B 108.2
C15 C14 C13 111.1(11)
C15 C14 H14A 109.4
C13 C14 H14A 109.4
C15 C14 H14B 109.4
C13 C14 H14B 109.4
H14A C14 H14B 108.0
C16 C15 C14 111.7(12)
C16 C15 H15A 109.3
C14 C15 H15A 109.3
C16 C15 H15B 109.3
C14 C15 H15B 109.3
H15A C15 H15B 107.9
C15 C16 C17 111.7(13)
C15 C16 H16A 109.3
C17 C16 H16A 109.3
C15 C16 H16B 109.3
C17 C16 H16B 109.3
H16A C16 H16B 107.9
C16 C17 C12 111.6(12)
C16 C17 H17A 109.3
C12 C17 H17A 109.3
C16 C17 H17B 109.3
C12 C17 H17B 109.3
H17A C17 H17B 108.0
C23 C18 C19 110.8(12)
C23 C18 P1 114.7(9)
C19 C18 P1 113.4(10)
C23 C18 H18 105.7
C19 C18 H18 105.7
P1 C18 H18 105.7
C20 C19 C18 109.8(12)
C20 C19 H19A 109.7
C18 C19 H19A 109.7
C20 C19 H19B 109.7
C18 C19 H19B 109.7
H19A C19 H19B 108.2
C21 C20 C19 110.4(13)
C21 C20 H20A 109.6
C19 C20 H20A 109.6
C21 C20 H20B 109.6
C19 C20 H20B 109.6
H20A C20 H20B 108.1
C22 C21 C20 113.3(13)
C22 C21 H21A 108.9
C20 C21 H21A 108.9
C22 C21 H21B 108.9
C20 C21 H21B 108.9
H21A C21 H21B 107.7
C21 C22 C23 111.7(13)
C21 C22 H22A 109.3
C23 C22 H22A 109.3
C21 C22 H22B 109.3
C23 C22 H22B 109.3
H22A C22 H22B 107.9
C18 C23 C22 109.3(12)
C18 C23 H23A 109.8
C22 C23 H23A 109.8
C18 C23 H23B 109.8
C22 C23 H23B 109.8
H23A C23 H23B 108.3
C29 C24 C25 108.8(11)
C29 C24 P1 114.4(10)
C25 C24 P1 118.9(10)
C29 C24 H24 104.3
C25 C24 H24 104.3
P1 C24 H24 104.3
C26 C25 C24 110.1(11)
C26 C25 H25A 109.6
C24 C25 H25A 109.6
C26 C25 H25B 109.6
C24 C25 H25B 109.6
H25A C25 H25B 108.2
C27 C26 C25 111.3(12)
C27 C26 H26A 109.4
C25 C26 H26A 109.4
C27 C26 H26B 109.4
C25 C26 H26B 109.4
H26A C26 H26B 108.0
C26 C27 C28 112.9(12)
C26 C27 H27A 109.0
C28 C27 H27A 109.0
C26 C27 H27B 109.0
C28 C27 H27B 109.0
H27A C27 H27B 107.8
C29 C28 C27 111.3(12)
C29 C28 H28A 109.4
C27 C28 H28A 109.4
C29 C28 H28B 109.4
C27 C28 H28B 109.4
H28A C28 H28B 108.0
C28 C29 C24 111.8(12)
C28 C29 H29A 109.3
C24 C29 H29A 109.3
C28 C29 H29B 109.3
C24 C29 H29B 109.3
H29A C29 H29B 107.9
Cl5 C30 Cl6 111.5(19)
Cl5 C30 H30A 109.3
Cl6 C30 H30A 109.3
Cl5 C30 H30B 109.3
Cl6 C30 H30B 109.3
H30A C30 H30B 108.0

loop_
_geom_bond_atom_site_label_1
_geom_bond_atom_site_label_2
_geom_bond_distance
Ru1 C1 1.848(15)
Ru1 P1 2.327(4)
Ru1 Cl4 2.381(5)
Ru1 Cl3 2.424(5)
Ru1 Cl2 2.514(5)
Ru1 Cl1 2.552(4)
Ru2 C7 2.141(15)
Ru2 C3 2.187(15)
Ru2 C5 2.188(14)
Ru2 C4 2.196(14)
Ru2 C2 2.196(16)
Ru2 C6 2.200(14)
Ru2 Cl1 2.444(5)
Ru2 Cl3 2.444(4)
Ru2 Cl2 2.451(5)
P1 C24 1.848(15)
P1 C18 1.866(14)
P1 C12 1.873(13)
O1 C1 1.107(16)
C2 C7 1.39(2)
C2 C3 1.44(2)
C2 C8 1.50(2)
C3 C4 1.40(2)
C3 H3 0.9500
C4 C5 1.45(2)
C4 H4 0.9500
C5 C6 1.40(2)
C5 C9 1.52(2)
C6 C7 1.44(2)
C6 H6 0.9500
C7 H7 0.9500
C8 H8A 0.9800
C8 H8B 0.9800
C8 H8C 0.9800
C9 C11 1.52(2)
C9 C10 1.573(19)
C9 H9 1.0000
C10 H10A 0.9800
C10 H10B 0.9800
C10 H10C 0.9800
C11 H11A 0.9800
C11 H11B 0.9800
C11 H11C 0.9800
C12 C17 1.546(18)
C12 C13 1.555(19)
C12 H12 1.0000
C13 C14 1.570(18)
C13 H13A 0.9900
C13 H13B 0.9900
C14 C15 1.519(19)
C14 H14A 0.9900
C14 H14B 0.9900
C15 C16 1.50(2)
C15 H15A 0.9900
C15 H15B 0.9900
C16 C17 1.533(19)
C16 H16A 0.9900
C16 H16B 0.9900
C17 H17A 0.9900
C17 H17B 0.9900
C18 C23 1.548(19)
C18 C19 1.55(2)
C18 H18 1.0000
C19 C20 1.53(2)
C19 H19A 0.9900
C19 H19B 0.9900
C20 C21 1.52(2)
C20 H20A 0.9900
C20 H20B 0.9900
C21 C22 1.48(2)
C21 H21A 0.9900
C21 H21B 0.9900
C22 C23 1.556(19)
C22 H22A 0.9900
C22 H22B 0.9900
C23 H23A 0.9900
C23 H23B 0.9900
C24 C29 1.541(19)
C24 C25 1.543(18)
C24 H24 1.0000
C25 C26 1.54(2)
C25 H25A 0.9900
C25 H25B 0.9900
C26 C27 1.52(2)
C26 H26A 0.9900
C26 H26B 0.9900
C27 C28 1.525(19)
C27 H27A 0.9900
C27 H27B 0.9900
C28 C29 1.52(2)
C28 H28A 0.9900
C28 H28B 0.9900
C29 H29A 0.9900
C29 H29B 0.9900
Cl5 C30 1.72(3)
Cl6 C30 1.78(4)
C30 H30A 0.9900
C30 H30B 0.9900

loop_
_geom_torsion_atom_site_label_1
_geom_torsion_atom_site_label_2
_geom_torsion_atom_site_label_3
_geom_torsion_atom_site_label_4
_geom_torsion
C7 Ru2 Cl1 Ru1 -120.1(9)
C3 Ru2 Cl1 Ru1 127.8(5)
C5 Ru2 Cl1 Ru1 -165.4(4)
C4 Ru2 Cl1 Ru1 156.0(4)
C2 Ru2 Cl1 Ru1 120.6(14)
C6 Ru2 Cl1 Ru1 -134.3(4)
Cl3 Ru2 Cl1 Ru1 -40.52(12)
Cl2 Ru2 Cl1 Ru1 41.48(12)
C1 Ru1 Cl1 Ru2 134.6(5)
P1 Ru1 Cl1 Ru2 -14(2)
Cl4 Ru1 Cl1 Ru2 -130.24(15)
Cl3 Ru1 Cl1 Ru2 41.20(12)
Cl2 Ru1 Cl1 Ru2 -40.69(12)
C7 Ru2 Cl2 Ru1 128.2(5)
C3 Ru2 Cl2 Ru1 -167.7(4)
C5 Ru2 Cl2 Ru1 -124.6(9)
C4 Ru2 Cl2 Ru1 -137.9(5)
C2 Ru2 Cl2 Ru1 154.0(4)
C6 Ru2 Cl2 Ru1 125.9(12)
Cl1 Ru2 Cl2 Ru1 -42.18(13)
Cl3 Ru2 Cl2 Ru1 39.30(11)
C1 Ru1 Cl2 Ru2 8(3)
P1 Ru1 Cl2 Ru2 -137.77(14)
Cl4 Ru1 Cl2 Ru2 130.42(14)
Cl3 Ru1 Cl2 Ru2 -39.80(12)
Cl1 Ru1 Cl2 Ru2 40.48(12)
C1 Ru1 Cl3 Ru2 -133.8(4)
P1 Ru1 Cl3 Ru2 135.91(15)
Cl4 Ru1 Cl3 Ru2 -3.8(6)
Cl2 Ru1 Cl3 Ru2 39.76(11)
Cl1 Ru1 Cl3 Ru2 -40.95(14)
C7 Ru2 Cl3 Ru1 -163.2(5)
C3 Ru2 Cl3 Ru1 -116.5(9)
C5 Ru2 Cl3 Ru1 130.3(5)
C4 Ru2 Cl3 Ru1 130.0(15)
C2 Ru2 Cl3 Ru1 -131.3(5)
C6 Ru2 Cl3 Ru1 157.9(4)
Cl1 Ru2 Cl3 Ru1 42.88(12)
Cl2 Ru2 Cl3 Ru1 -40.88(13)
C1 Ru1 P1 C24 179.4(6)
Cl4 Ru1 P1 C24 84.2(5)
Cl3 Ru1 P1 C24 -86.6(5)
Cl2 Ru1 P1 C24 -5.5(5)
Cl1 Ru1 P1 C24 -32(2)
C1 Ru1 P1 C18 -62.2(7)
Cl4 Ru1 P1 C18 -157.4(5)
Cl3 Ru1 P1 C18 31.8(5)
Cl2 Ru1 P1 C18 112.8(5)
Cl1 Ru1 P1 C18 86(2)
C1 Ru1 P1 C12 63.1(7)
Cl4 Ru1 P1 C12 -32.1(5)
Cl3 Ru1 P1 C12 157.1(5)
Cl2 Ru1 P1 C12 -121.9(5)
Cl1 Ru1 P1 C12 -149(2)
P1 Ru1 C1 O1 -168(26)
Cl4 Ru1 C1 O1 -76(26)
Cl3 Ru1 C1 O1 93(26)
Cl2 Ru1 C1 O1 47(28)
Cl1 Ru1 C1 O1 14(26)
C3 Ru2 C2 C7 130.4(13)
C5 Ru2 C2 C7 64.4(9)
C4 Ru2 C2 C7 101.9(10)
C6 Ru2 C2 C7 28.1(9)
Cl1 Ru2 C2 C7 139.9(13)
Cl3 Ru2 C2 C7 -60.7(9)
Cl2 Ru2 C2 C7 -142.7(8)
C7 Ru2 C2 C3 -130.4(13)
C5 Ru2 C2 C3 -66.0(9)
C4 Ru2 C2 C3 -28.5(8)
C6 Ru2 C2 C3 -102.3(9)
Cl1 Ru2 C2 C3 10(2)
Cl3 Ru2 C2 C3 168.9(7)
Cl2 Ru2 C2 C3 86.9(8)
C7 Ru2 C2 C8 114.0(19)
C3 Ru2 C2 C8 -116(2)
C5 Ru2 C2 C8 178.4(17)
C4 Ru2 C2 C8 -144.2(18)
C6 Ru2 C2 C8 142.1(18)
Cl1 Ru2 C2 C8 -106.1(18)
Cl3 Ru2 C2 C8 53.3(17)
Cl2 Ru2 C2 C8 -28.7(16)
C7 C2 C3 C4 1(2)
C8 C2 C3 C4 175.4(14)
Ru2 C2 C3 C4 54.0(12)
C7 C2 C3 Ru2 -53.0(12)
C8 C2 C3 Ru2 121.5(14)
C7 Ru2 C3 C4 -103.0(10)
C5 Ru2 C3 C4 -28.4(9)
C2 Ru2 C3 C4 -132.9(13)
C6 Ru2 C3 C4 -65.1(9)
Cl1 Ru2 C3 C4 50.4(10)
Cl3 Ru2 C3 C4 -154.8(8)
Cl2 Ru2 C3 C4 132.1(9)
C7 Ru2 C3 C2 29.9(9)
C5 Ru2 C3 C2 104.4(10)
C4 Ru2 C3 C2 132.9(13)
C6 Ru2 C3 C2 67.8(9)
Cl1 Ru2 C3 C2 -176.7(7)
Cl3 Ru2 C3 C2 -21.9(14)
Cl2 Ru2 C3 C2 -95.0(8)
C2 C3 C4 C5 -2(2)
Ru2 C3 C4 C5 51.6(12)
C2 C3 C4 Ru2 -53.7(12)
C7 Ru2 C4 C3 66.3(10)
C5 Ru2 C4 C3 134.6(13)
C2 Ru2 C4 C3 29.3(9)
C6 Ru2 C4 C3 105.0(10)
Cl1 Ru2 C4 C3 -140.5(8)
Cl3 Ru2 C4 C3 134.9(13)
Cl2 Ru2 C4 C3 -55.0(10)
C7 Ru2 C4 C5 -68.3(9)
C3 Ru2 C4 C5 -134.6(13)
C2 Ru2 C4 C5 -105.3(10)
C6 Ru2 C4 C5 -29.6(9)
Cl1 Ru2 C4 C5 84.9(8)
Cl3 Ru2 C4 C5 0(2)
Cl2 Ru2 C4 C5 170.4(7)
C3 C4 C5 C6 3(2)
Ru2 C4 C5 C6 55.3(11)
C3 C4 C5 C9 -178.6(13)
Ru2 C4 C5 C9 -126.7(12)
C3 C4 C5 Ru2 -51.9(12)
C7 Ru2 C5 C6 -30.1(9)
C3 Ru2 C5 C6 -103.4(10)
C4 Ru2 C5 C6 -130.9(13)
C2 Ru2 C5 C6 -66.0(10)
Cl1 Ru2 C5 C6 129.9(9)
Cl3 Ru2 C5 C6 49.2(10)
Cl2 Ru2 C5 C6 -150.3(8)
C7 Ru2 C5 C4 100.7(10)
C3 Ru2 C5 C4 27.5(9)
C2 Ru2 C5 C4 64.8(9)
C6 Ru2 C5 C4 130.9(13)
Cl1 Ru2 C5 C4 -99.2(8)
Cl3 Ru2 C5 C4 -179.9(7)
Cl2 Ru2 C5 C4 -19.4(14)
C7 Ru2 C5 C9 -147.3(15)
C3 Ru2 C5 C9 139.5(15)
C4 Ru2 C5 C9 112.0(17)
C2 Ru2 C5 C9 176.8(15)
C6 Ru2 C5 C9 -117.2(18)
Cl1 Ru2 C5 C9 12.8(14)
Cl3 Ru2 C5 C9 -67.9(15)
Cl2 Ru2 C5 C9 92.6(16)
C4 C5 C6 C7 -3.4(19)
C9 C5 C6 C7 178.7(12)
Ru2 C5 C6 C7 51.5(11)
C4 C5 C6 Ru2 -54.8(11)
C9 C5 C6 Ru2 127.2(13)
C7 Ru2 C6 C5 131.8(13)
C3 Ru2 C6 C5 67.0(9)
C4 Ru2 C6 C5 30.6(9)
C2 Ru2 C6 C5 104.8(10)
Cl1 Ru2 C6 C5 -58.2(9)
Cl3 Ru2 C6 C5 -141.2(8)
Cl2 Ru2 C6 C5 134.9(11)
C3 Ru2 C6 C7 -64.9(9)
C5 Ru2 C6 C7 -131.8(13)
C4 Ru2 C6 C7 -101.2(10)
C2 Ru2 C6 C7 -27.0(9)
Cl1 Ru2 C6 C7 169.9(7)
Cl3 Ru2 C6 C7 86.9(8)
Cl2 Ru2 C6 C7 3.0(18)
C3 C2 C7 C6 -1(2)
C8 C2 C7 C6 -175.6(14)
Ru2 C2 C7 C6 -54.7(13)
C3 C2 C7 Ru2 53.6(11)
C8 C2 C7 Ru2 -120.9(14)
C5 C6 C7 C2 2(2)
Ru2 C6 C7 C2 55.0(13)
C5 C6 C7 Ru2 -52.7(11)
C3 Ru2 C7 C2 -30.7(9)
C5 Ru2 C7 C2 -106.2(10)
C4 Ru2 C7 C2 -67.6(9)
C6 Ru2 C7 C2 -135.3(13)
Cl1 Ru2 C7 C2 -155.9(8)
Cl3 Ru2 C7 C2 127.6(8)
Cl2 Ru2 C7 C2 45.9(10)
C3 Ru2 C7 C6 104.5(9)
C5 Ru2 C7 C6 29.0(8)
C4 Ru2 C7 C6 67.6(9)
C2 Ru2 C7 C6 135.3(13)
Cl1 Ru2 C7 C6 -20.7(15)
Cl3 Ru2 C7 C6 -97.1(8)
Cl2 Ru2 C7 C6 -178.9(7)
C6 C5 C9 C11 -25.8(19)
C4 C5 C9 C11 156.3(13)
Ru2 C5 C9 C11 67.4(18)
C6 C5 C9 C10 95.7(16)
C4 C5 C9 C10 -82.3(16)
Ru2 C5 C9 C10 -171.2(11)
C24 P1 C12 C17 71.6(11)
C18 P1 C12 C17 -37.5(12)
Ru1 P1 C12 C17 -167.9(9)
C24 P1 C12 C13 -163.0(10)
C18 P1 C12 C13 87.9(11)
Ru1 P1 C12 C13 -42.6(11)
C17 C12 C13 C14 -59.0(14)
P1 C12 C13 C14 171.6(9)
C12 C13 C14 C15 57.7(15)
C13 C14 C15 C16 -54.4(17)
C14 C15 C16 C17 54.3(17)
C15 C16 C17 C12 -58.0(17)
C13 C12 C17 C16 59.7(15)
P1 C12 C17 C16 -171.0(11)
C24 P1 C18 C23 51.2(11)
C12 P1 C18 C23 160.2(10)
Ru1 P1 C18 C23 -70.9(11)
C24 P1 C18 C19 179.9(10)
C12 P1 C18 C19 -71.1(11)
Ru1 P1 C18 C19 57.8(10)
C23 C18 C19 C20 -58.4(15)
P1 C18 C19 C20 170.9(10)
C18 C19 C20 C21 56.6(16)
C19 C20 C21 C22 -56.4(17)
C20 C21 C22 C23 55.5(16)
C19 C18 C23 C22 56.5(15)
P1 C18 C23 C22 -173.6(10)
C21 C22 C23 C18 -54.8(16)
C18 P1 C24 C29 168.3(9)
C12 P1 C24 C29 57.0(11)
Ru1 P1 C24 C29 -65.6(10)
C18 P1 C24 C25 37.4(11)
C12 P1 C24 C25 -73.9(11)
Ru1 P1 C24 C25 163.5(9)
C29 C24 C25 C26 58.8(14)
P1 C24 C25 C26 -167.7(9)
C24 C25 C26 C27 -56.9(15)
C25 C26 C27 C28 53.3(16)
C26 C27 C28 C29 -52.1(16)
C27 C28 C29 C24 55.0(15)
C25 C24 C29 C28 -58.7(14)
P1 C24 C29 C28 165.6(9)
